data_4128738
loop_
_publ_author_name
'Cheisson, Thibault'
'Kersey, Kyle D.'
'Mahieu, Nolwenn'
'McSkimming, Alex'
'Gau, Michael R.'
'Carroll, Patrick J.'
'Schelter, Eric J.'

_publ_section_title
;
 Multiple Bonding in Lanthanides and Actinides: Direct Comparison of
 Covalency in Thorium(IV)- and Cerium(IV)-Imido Complexes.
;
_journal_issue 23
_journal_name_full 'Journal of the American Chemical Society'
_journal_page_first 9185
_journal_page_last 9190
_journal_paper_doi 10.1021/jacs.9b04061
_journal_volume 141
_journal_year 2019
_chemical_formula_moiety 'C33 H45 Cl N4 O3 Th, 2(C H2 Cl2)'
_chemical_formula_sum 'C35 H49 Cl5 N4 O3 Th'
_chemical_formula_weight 983.07
_space_group_crystal_system monoclinic
_space_group_IT_number 14
_space_group_name_Hall '-P 2ybc'
_space_group_name_H-M_alt 'P 1 21/c 1'
_atom_sites_solution_hydrogens geom
_atom_sites_solution_primary dual
_audit_creation_date 2017-01-30
_audit_creation_method
;
Olex2 1.2
(compiled 2017.01.04 svn.r3372 for OlexSys, GUI svn.r5292)
;
_cell_angle_alpha 90
_cell_angle_beta 102.202(2)
_cell_angle_gamma 90
_cell_formula_units_Z 4
_cell_length_a 11.3484(7)
_cell_length_b 20.8006(12)
_cell_length_c 17.0866(10)
_cell_measurement_reflns_used 9427
_cell_measurement_temperature 100
_cell_measurement_theta_max 27.54
_cell_measurement_theta_min 3.13
_cell_volume 3942.2(4)
_computing_data_collection 'Bruker APEX3 v2016.1-0'
_computing_data_reduction 'Bruker SAINT v8.37A'
_computing_molecular_graphics 'Olex2 (Dolomanov et al., 2009)'
_computing_publication_material 'Olex2 (Dolomanov et al., 2009)'
_computing_structure_refinement 'XL (Sheldrick, 2008)'
_computing_structure_solution 'ShelXT (Sheldrick, 2015)'
_diffrn_ambient_temperature 100
_diffrn_measured_fraction_theta_full 0.998
_diffrn_measured_fraction_theta_max 0.997
_diffrn_measurement_device 'CMOS area detector'
_diffrn_measurement_device_type 'Bruker D8QUEST'
_diffrn_measurement_method '\w and \f scans'
_diffrn_radiation_monochromator graphite
_diffrn_radiation_type MoK\a
_diffrn_radiation_wavelength 0.71073
_diffrn_reflns_av_R_equivalents 0.0225
_diffrn_reflns_av_unetI/netI 0.0098
_diffrn_reflns_Laue_measured_fraction_full 0.998
_diffrn_reflns_Laue_measured_fraction_max 0.997
_diffrn_reflns_limit_h_max 14
_diffrn_reflns_limit_h_min -14
_diffrn_reflns_limit_k_max 26
_diffrn_reflns_limit_k_min -27
_diffrn_reflns_limit_l_max 22
_diffrn_reflns_limit_l_min -22
_diffrn_reflns_number 104793
_diffrn_reflns_point_group_measured_fraction_full 0.998
_diffrn_reflns_point_group_measured_fraction_max 0.997
_diffrn_reflns_theta_full 25.242
_diffrn_reflns_theta_max 27.557
_diffrn_reflns_theta_min 2.896
_diffrn_source 'sealed tube'
_exptl_absorpt_coefficient_mu 4.160
_exptl_absorpt_correction_T_max 0.7456
_exptl_absorpt_correction_T_min 0.6890
_exptl_absorpt_correction_type multi-scan
_exptl_absorpt_process_details 'SADABS v2014/5'
_exptl_crystal_colour colourless
_exptl_crystal_density_diffrn 1.656
_exptl_crystal_description block
_exptl_crystal_F_000 1944
_exptl_crystal_size_max 0.30
_exptl_crystal_size_mid 0.30
_exptl_crystal_size_min 0.25
_refine_diff_density_max 0.635
_refine_diff_density_min -1.422
_refine_diff_density_rms 0.124
_refine_ls_extinction_method none
_refine_ls_goodness_of_fit_ref 1.251
_refine_ls_hydrogen_treatment constr
_refine_ls_matrix_type full
_refine_ls_number_parameters 442
_refine_ls_number_reflns 9076
_refine_ls_number_restraints 0
_refine_ls_restrained_S_all 1.251
_refine_ls_R_factor_all 0.0205
_refine_ls_R_factor_gt 0.0186
_refine_ls_shift/su_max 0.006
_refine_ls_shift/su_mean 0.000
_refine_ls_structure_factor_coef Fsqd
_refine_ls_weighting_details 'w=1/[\s^2^(Fo^2^)+(0.0213P)^2^+5.3290P] where P=(Fo^2^+2Fc^2^)/3'
_refine_ls_weighting_scheme calc
_refine_ls_wR_factor_gt 0.0479
_refine_ls_wR_factor_ref 0.0491
_reflns_number_gt 8574
_reflns_number_total 9076
_reflns_threshold_expression 'I > 2\s(I)'
_cod_data_source_file ja9b04061_si_002.cif
_cod_data_source_block 40052_ThClTriNOx
_cod_database_code 4128738
_shelx_shelxl_version_number 2014/7

loop_
_space_group_symop_operation_xyz
'x, y, z'
'-x, y+1/2, -z+1/2'
'-x, -y, -z'
'x, -y-1/2, z-1/2'

loop_
_atom_site_label
_atom_site_type_symbol
_atom_site_fract_x
_atom_site_fract_y
_atom_site_fract_z
_atom_site_U_iso_or_equiv
_atom_site_adp_type
_atom_site_occupancy
_atom_site_site_symmetry_order
_atom_site_calc_flag
_atom_site_refinement_flags_posn
Th1 Th 0.30434(2) 0.68800(2) 0.24601(2) 0.00649(3) Uani 1 1 d .
Cl1 Cl 0.31786(5) 0.63486(3) 0.39525(3) 0.01441(10) Uani 1 1 d .
O1 O 0.48765(14) 0.64189(7) 0.27127(9) 0.0113(3) Uani 1 1 d .
O2 O 0.15262(14) 0.61606(8) 0.22664(9) 0.0125(3) Uani 1 1 d .
O3 O 0.27889(14) 0.77376(7) 0.32156(9) 0.0108(3) Uani 1 1 d .
N1 N 0.51952(17) 0.69139(9) 0.21970(11) 0.0100(4) Uani 1 1 d .
N2 N 0.17003(16) 0.61287(9) 0.14515(11) 0.0104(3) Uani 1 1 d .
N3 N 0.21157(16) 0.80044(9) 0.24722(10) 0.0088(3) Uani 1 1 d .
N4 N 0.29092(16) 0.74325(9) 0.09008(10) 0.0086(3) Uani 1 1 d .
C1 C 0.41239(18) 0.75092(10) 0.06909(13) 0.0100(4) Uani 1 1 d .
H1a H 0.4604 0.7823 0.1063 0.013 Uiso 1 1 calc R
H1b H 0.4012 0.7687 0.0142 0.013 Uiso 1 1 calc R
C2 C 0.48166(19) 0.68877(10) 0.07317(13) 0.0097(4) Uani 1 1 d .
C3 C 0.4915(2) 0.65736(11) 0.00210(13) 0.0133(4) Uani 1 1 d .
H3 H 0.4575 0.6766 -0.0480 0.018 Uiso 1 1 calc R
C4 C 0.5501(2) 0.59871(12) 0.00379(15) 0.0170(5) Uani 1 1 d .
H4 H 0.5562 0.5781 -0.0448 0.023 Uiso 1 1 calc R
C5 C 0.6000(2) 0.57001(11) 0.07727(15) 0.0169(5) Uani 1 1 d .
H5 H 0.6389 0.5295 0.0787 0.023 Uiso 1 1 calc R
C6 C 0.5927(2) 0.60078(11) 0.14817(14) 0.0143(4) Uani 1 1 d .
H6 H 0.6272 0.5814 0.1981 0.019 Uiso 1 1 calc R
C7 C 0.53489(19) 0.66016(10) 0.14632(13) 0.0101(4) Uani 1 1 d .
C8 C 0.62704(19) 0.72810(11) 0.26642(13) 0.0113(4) Uani 1 1 d .
C9 C 0.5836(2) 0.76124(12) 0.33518(14) 0.0170(5) Uani 1 1 d .
H9a H 0.5150 0.7892 0.3133 0.025 Uiso 1 1 calc GR
H9b H 0.6492 0.7871 0.3664 0.025 Uiso 1 1 calc GR
H9c H 0.5588 0.7287 0.3699 0.025 Uiso 1 1 calc GR
C10 C 0.7325(2) 0.68295(11) 0.29899(15) 0.0157(5) Uani 1 1 d .
H10a H 0.7039 0.6466 0.3264 0.023 Uiso 1 1 calc GR
H10b H 0.7947 0.7064 0.3368 0.023 Uiso 1 1 calc GR
H10c H 0.7666 0.6669 0.2546 0.023 Uiso 1 1 calc GR
C11 C 0.6656(2) 0.77909(12) 0.21269(15) 0.0165(5) Uani 1 1 d .
H11a H 0.6836 0.7585 0.1650 0.025 Uiso 1 1 calc GR
H11b H 0.7378 0.8012 0.2421 0.025 Uiso 1 1 calc GR
H11c H 0.6003 0.8103 0.1965 0.025 Uiso 1 1 calc GR
C12 C 0.21723(19) 0.70300(11) 0.02547(13) 0.0105(4) Uani 1 1 d .
H12a H 0.2590 0.6615 0.0228 0.014 Uiso 1 1 calc R
H12b H 0.2114 0.7251 -0.0265 0.014 Uiso 1 1 calc R
C13 C 0.0913(2) 0.68976(10) 0.03787(13) 0.0103(4) Uani 1 1 d .
C14 C -0.0064(2) 0.72349(12) -0.00780(14) 0.0153(4) Uani 1 1 d .
H14 H 0.0072 0.7530 -0.0475 0.020 Uiso 1 1 calc R
C15 C -0.1226(2) 0.71453(13) 0.00398(14) 0.0183(5) Uani 1 1 d .
H15 H -0.1878 0.7377 -0.0276 0.024 Uiso 1 1 calc R
C16 C -0.1436(2) 0.67169(13) 0.06188(15) 0.0184(5) Uani 1 1 d .
H16 H -0.2231 0.6657 0.0702 0.024 Uiso 1 1 calc R
C17 C -0.0482(2) 0.63764(11) 0.10755(14) 0.0152(4) Uani 1 1 d .
H17 H -0.0622 0.6088 0.1477 0.020 Uiso 1 1 calc R
C18 C 0.06856(19) 0.64579(10) 0.09453(13) 0.0111(4) Uani 1 1 d .
C19 C 0.1884(2) 0.54315(11) 0.12470(14) 0.0141(4) Uani 1 1 d .
C20 C 0.2936(2) 0.51763(12) 0.18768(17) 0.0237(5) Uani 1 1 d .
H20a H 0.3646 0.5448 0.1891 0.036 Uiso 1 1 calc GR
H20b H 0.3119 0.4735 0.1742 0.036 Uiso 1 1 calc GR
H20c H 0.2721 0.5182 0.2403 0.036 Uiso 1 1 calc GR
C21 C 0.0759(2) 0.50253(12) 0.12475(17) 0.0214(5) Uani 1 1 d .
H21a H 0.0526 0.5069 0.1766 0.032 Uiso 1 1 calc GR
H21b H 0.0933 0.4573 0.1157 0.032 Uiso 1 1 calc GR
H21c H 0.0097 0.5174 0.0820 0.032 Uiso 1 1 calc GR
C22 C 0.2199(2) 0.54005(12) 0.04214(16) 0.0203(5) Uani 1 1 d .
H22a H 0.1573 0.5621 0.0030 0.030 Uiso 1 1 calc GR
H22b H 0.2247 0.4950 0.0263 0.030 Uiso 1 1 calc GR
H22c H 0.2977 0.5611 0.0442 0.030 Uiso 1 1 calc GR
C23 C 0.2339(2) 0.80865(10) 0.08294(13) 0.0100(4) Uani 1 1 d .
H23a H 0.1488 0.8043 0.0876 0.013 Uiso 1 1 calc R
H23b H 0.2342 0.8261 0.0291 0.013 Uiso 1 1 calc R
C24 C 0.29585(19) 0.85580(10) 0.14492(13) 0.0107(4) Uani 1 1 d .
C25 C 0.3686(2) 0.90440(11) 0.12340(14) 0.0155(4) Uani 1 1 d .
H25 H 0.3773 0.9076 0.0695 0.021 Uiso 1 1 calc R
C26 C 0.4281(2) 0.94803(12) 0.18006(15) 0.0183(5) Uani 1 1 d .
H26 H 0.4769 0.9809 0.1649 0.024 Uiso 1 1 calc R
C27 C 0.4154(2) 0.94310(11) 0.25907(15) 0.0160(4) Uani 1 1 d .
H27 H 0.4564 0.9726 0.2979 0.021 Uiso 1 1 calc R
C28 C 0.3438(2) 0.89573(10) 0.28174(13) 0.0127(4) Uani 1 1 d .
H28 H 0.3361 0.8926 0.3359 0.017 Uiso 1 1 calc R
C29 C 0.28277(19) 0.85254(10) 0.22457(13) 0.0097(4) Uani 1 1 d .
C30 C 0.0862(2) 0.81802(11) 0.25845(14) 0.0126(4) Uani 1 1 d .
C31 C 0.0289(2) 0.75599(12) 0.27993(15) 0.0174(5) Uani 1 1 d .
H31a H 0.0219 0.7254 0.2356 0.026 Uiso 1 1 calc GR
H31b H -0.0514 0.7653 0.2897 0.026 Uiso 1 1 calc GR
H31c H 0.0794 0.7374 0.3283 0.026 Uiso 1 1 calc GR
C32 C 0.0920(2) 0.86784(11) 0.32542(14) 0.0168(5) Uani 1 1 d .
H32a H 0.1514 0.8541 0.3728 0.025 Uiso 1 1 calc GR
H32b H 0.0126 0.8715 0.3390 0.025 Uiso 1 1 calc GR
H32c H 0.1157 0.9096 0.3072 0.025 Uiso 1 1 calc GR
C33 C 0.0116(2) 0.84473(13) 0.18008(14) 0.0181(5) Uani 1 1 d .
H33a H 0.0544 0.8810 0.1622 0.027 Uiso 1 1 calc GR
H33b H -0.0667 0.8593 0.1887 0.027 Uiso 1 1 calc GR
H33c H -0.0006 0.8110 0.1391 0.027 Uiso 1 1 calc GR
C34 C 0.3659(3) 0.41720(12) 0.52502(15) 0.0230(5) Uani 1 1 d .
H34a H 0.3203 0.4240 0.5677 0.031 Uiso 1 1 calc R
H34b H 0.4527 0.4155 0.5504 0.031 Uiso 1 1 calc R
Cl2 Cl 0.33933(6) 0.48211(3) 0.45741(4) 0.02589(13) Uani 1 1 d .
Cl3 Cl 0.32207(8) 0.34360(3) 0.47645(4) 0.03463(16) Uani 1 1 d .
C35 C 0.0221(3) 0.55308(17) 0.3766(2) 0.0355(7) Uani 1 1 d .
H35a H 0.0675 0.5817 0.3472 0.047 Uiso 1 1 calc R
H35b H 0.0747 0.5163 0.3976 0.047 Uiso 1 1 calc R
Cl4 Cl -0.10845(7) 0.52479(4) 0.31068(5) 0.03520(16) Uani 1 1 d .
Cl5 Cl -0.01619(8) 0.59577(4) 0.45749(5) 0.0445(2) Uani 1 1 d .

loop_
_atom_site_aniso_label
_atom_site_aniso_U_11
_atom_site_aniso_U_22
_atom_site_aniso_U_33
_atom_site_aniso_U_23
_atom_site_aniso_U_13
_atom_site_aniso_U_12
Th1 0.00622(4) 0.00769(4) 0.00561(4) 0.00042(2) 0.00137(3) -0.00027(2)
Cl1 0.0201(3) 0.0153(2) 0.0081(2) 0.00261(18) 0.00365(19) -0.0005(2)
O1 0.0104(7) 0.0123(7) 0.0121(7) 0.0066(6) 0.0042(6) 0.0018(6)
O2 0.0134(7) 0.0169(8) 0.0074(7) 0.0007(6) 0.0026(6) -0.0037(6)
O3 0.0134(7) 0.0120(7) 0.0060(7) 0.0019(5) 0.0001(6) 0.0034(6)
N1 0.0106(8) 0.0139(9) 0.0054(8) 0.0026(6) 0.0014(7) -0.0007(7)
N2 0.0102(8) 0.0120(9) 0.0092(8) 0.0006(7) 0.0027(7) -0.0017(7)
N3 0.0077(8) 0.0115(8) 0.0070(8) 0.0026(6) 0.0008(7) 0.0018(6)
N4 0.0074(8) 0.0108(8) 0.0075(8) -0.0001(6) 0.0015(6) -0.0002(6)
C1 0.0076(9) 0.0132(10) 0.0093(9) 0.0021(7) 0.0021(7) -0.0008(8)
C2 0.0075(9) 0.0113(10) 0.0107(10) 0.0000(7) 0.0030(8) -0.0015(7)
C3 0.0112(10) 0.0180(11) 0.0113(10) -0.0024(8) 0.0041(8) -0.0030(8)
C4 0.0158(11) 0.0201(11) 0.0174(11) -0.0061(9) 0.0084(9) -0.0025(9)
C5 0.0159(11) 0.0135(10) 0.0229(12) -0.0014(9) 0.0076(9) 0.0023(8)
C6 0.0128(10) 0.0139(10) 0.0173(11) 0.0009(8) 0.0054(8) 0.0009(8)
C7 0.0085(9) 0.0114(10) 0.0110(10) -0.0009(8) 0.0038(8) -0.0015(8)
C8 0.0075(9) 0.0154(10) 0.0098(10) -0.0001(8) -0.0011(7) -0.0007(8)
C9 0.0118(10) 0.0245(12) 0.0136(11) -0.0042(9) 0.0005(8) 0.0020(9)
C10 0.0083(10) 0.0219(12) 0.0163(11) 0.0021(9) 0.0012(8) 0.0022(8)
C11 0.0123(10) 0.0180(11) 0.0182(11) 0.0017(9) 0.0011(9) -0.0053(8)
C12 0.0095(9) 0.0145(10) 0.0069(9) -0.0006(8) 0.0008(7) -0.0012(8)
C13 0.0096(10) 0.0131(10) 0.0075(9) -0.0033(7) 0.0005(8) -0.0020(7)
C14 0.0140(10) 0.0197(11) 0.0104(10) 0.0003(8) -0.0012(8) -0.0002(9)
C15 0.0106(10) 0.0264(13) 0.0152(11) -0.0013(9) -0.0032(8) 0.0023(9)
C16 0.0082(10) 0.0272(12) 0.0192(12) -0.0040(10) 0.0017(9) -0.0029(9)
C17 0.0117(10) 0.0186(11) 0.0154(11) -0.0031(9) 0.0034(8) -0.0046(8)
C18 0.0093(9) 0.0126(10) 0.0107(10) -0.0035(8) 0.0008(8) -0.0010(8)
C19 0.0141(10) 0.0097(10) 0.0183(11) -0.0015(8) 0.0024(8) -0.0026(8)
C20 0.0205(12) 0.0147(11) 0.0326(14) 0.0016(10) -0.0019(11) 0.0022(9)
C21 0.0187(12) 0.0152(11) 0.0312(14) -0.0020(10) 0.0074(10) -0.0078(9)
C22 0.0247(12) 0.0142(11) 0.0242(13) -0.0056(9) 0.0101(10) -0.0019(9)
C23 0.0109(10) 0.0107(10) 0.0080(10) 0.0022(7) 0.0008(8) 0.0031(7)
C24 0.0100(9) 0.0101(10) 0.0118(10) 0.0020(8) 0.0017(8) 0.0022(8)
C25 0.0174(11) 0.0136(11) 0.0169(11) 0.0032(8) 0.0066(9) -0.0011(9)
C26 0.0180(11) 0.0144(11) 0.0235(12) 0.0002(9) 0.0065(9) -0.0040(9)
C27 0.0156(10) 0.0101(10) 0.0212(12) -0.0048(8) 0.0013(9) -0.0016(8)
C28 0.0157(10) 0.0098(10) 0.0117(10) -0.0002(8) 0.0007(8) 0.0025(8)
C29 0.0081(9) 0.0086(9) 0.0121(10) 0.0012(8) 0.0016(8) 0.0011(7)
C30 0.0103(10) 0.0151(10) 0.0135(10) 0.0006(8) 0.0050(8) 0.0035(8)
C31 0.0128(10) 0.0182(11) 0.0235(12) -0.0004(9) 0.0093(9) -0.0011(9)
C32 0.0205(11) 0.0151(11) 0.0167(11) -0.0003(9) 0.0084(9) 0.0055(9)
C33 0.0111(10) 0.0263(13) 0.0163(11) 0.0035(9) 0.0015(9) 0.0065(9)
C34 0.0327(14) 0.0161(11) 0.0177(12) 0.0012(9) -0.0003(10) -0.0007(10)
Cl2 0.0312(3) 0.0194(3) 0.0269(3) 0.0053(2) 0.0056(3) 0.0006(2)
Cl3 0.0556(5) 0.0184(3) 0.0286(3) -0.0041(3) 0.0061(3) -0.0065(3)
C35 0.0221(14) 0.0426(18) 0.0412(18) -0.0111(14) 0.0052(12) -0.0040(12)
Cl4 0.0310(4) 0.0292(4) 0.0417(4) -0.0125(3) -0.0009(3) 0.0029(3)
Cl5 0.0449(5) 0.0445(5) 0.0426(5) -0.0188(4) 0.0063(4) -0.0084(4)

loop_
_atom_type_symbol
_atom_type_description
_atom_type_scat_dispersion_real
_atom_type_scat_dispersion_imag
_atom_type_scat_source
C C 0.0033 0.0016 'International Tables Vol C Tables 4.2.6.8 and 6.1.1.4'
H H 0.0000 0.0000 'International Tables Vol C Tables 4.2.6.8 and 6.1.1.4'
Cl Cl 0.1484 0.1585 'International Tables Vol C Tables 4.2.6.8 and 6.1.1.4'
N N 0.0061 0.0033 'International Tables Vol C Tables 4.2.6.8 and 6.1.1.4'
O O 0.0106 0.0060 'International Tables Vol C Tables 4.2.6.8 and 6.1.1.4'
Th Th -7.2400 8.8979 'International Tables Vol C Tables 4.2.6.8 and 6.1.1.4'

loop_
_geom_angle_atom_site_label_1
_geom_angle_atom_site_label_2
_geom_angle_atom_site_label_3
_geom_angle
Cl1 Th1 N4 179.81(4)
O1 Th1 Cl1 77.46(4)
O1 Th1 O2 113.10(6)
O1 Th1 O3 116.92(6)
O1 Th1 N1 34.13(5)
O1 Th1 N2 105.22(6)
O1 Th1 N3 138.74(6)
O1 Th1 N4 102.36(5)
O2 Th1 Cl1 76.15(4)
O2 Th1 O3 115.03(6)
O2 Th1 N1 135.74(6)
O2 Th1 N2 34.12(5)
O2 Th1 N3 107.72(6)
O2 Th1 N4 103.90(5)
O3 Th1 Cl1 77.08(4)
O3 Th1 N1 108.60(6)
O3 Th1 N2 137.21(6)
O3 Th1 N3 34.16(5)
O3 Th1 N4 103.06(5)
N1 Th1 Cl1 107.66(4)
N1 Th1 N4 72.18(5)
N2 Th1 Cl1 106.59(4)
N2 Th1 N1 110.42(6)
N2 Th1 N4 73.41(5)
N3 Th1 Cl1 107.52(4)
N3 Th1 N1 112.46(6)
N3 Th1 N2 111.88(6)
N3 Th1 N4 72.65(5)
N1 O1 Th1 85.41(10)
N2 O2 Th1 85.20(10)
N3 O3 Th1 84.76(10)
O1 N1 Th1 60.46(9)
O1 N1 C7 107.30(16)
O1 N1 C8 108.32(15)
C7 N1 Th1 115.40(13)
C7 N1 C8 116.68(17)
C8 N1 Th1 127.54(13)
O2 N2 Th1 60.68(9)
O2 N2 C18 107.34(16)
O2 N2 C19 108.58(16)
C18 N2 Th1 113.22(13)
C18 N2 C19 116.27(17)
C19 N2 Th1 130.10(13)
O3 N3 Th1 61.08(9)
O3 N3 C29 107.44(16)
O3 N3 C30 108.42(16)
C29 N3 Th1 115.19(13)
C29 N3 C30 116.25(17)
C30 N3 Th1 128.09(13)
C1 N4 Th1 113.05(12)
C12 N4 Th1 111.88(12)
C12 N4 C1 106.35(16)
C12 N4 C23 106.49(16)
C23 N4 Th1 112.03(12)
C23 N4 C1 106.60(16)
N4 C1 C2 113.16(17)
C3 C2 C1 119.7(2)
C7 C2 C1 121.88(19)
C7 C2 C3 118.4(2)
C4 C3 C2 121.1(2)
C3 C4 C5 119.7(2)
C6 C5 C4 120.0(2)
C5 C6 C7 120.2(2)
C2 C7 N1 118.14(19)
C6 C7 N1 121.12(19)
C6 C7 C2 120.5(2)
N1 C8 C9 106.09(17)
N1 C8 C10 111.29(18)
N1 C8 C11 109.56(17)
C9 C8 C10 110.56(18)
C11 C8 C9 109.18(19)
C11 C8 C10 110.07(18)
N4 C12 C13 113.36(17)
C14 C13 C12 119.3(2)
C18 C13 C12 122.3(2)
C18 C13 C14 118.3(2)
C15 C14 C13 121.0(2)
C14 C15 C16 120.1(2)
C17 C16 C15 119.8(2)
C16 C17 C18 120.1(2)
C13 C18 N2 118.79(19)
C13 C18 C17 120.6(2)
C17 C18 N2 120.3(2)
N2 C19 C20 107.20(18)
N2 C19 C21 111.87(19)
N2 C19 C22 108.87(18)
C20 C19 C21 109.7(2)
C20 C19 C22 109.6(2)
C22 C19 C21 109.6(2)
N4 C23 C24 113.87(17)
C25 C24 C23 119.9(2)
C29 C24 C23 121.49(19)
C29 C24 C25 118.6(2)
C26 C25 C24 120.9(2)
C27 C26 C25 119.5(2)
C28 C27 C26 120.8(2)
C27 C28 C29 119.7(2)
C24 C29 N3 118.30(19)
C28 C29 N3 120.96(19)
C28 C29 C24 120.6(2)
N3 C30 C31 106.56(17)
N3 C30 C32 111.27(19)
N3 C30 C33 109.66(18)
C31 C30 C32 110.20(19)
C31 C30 C33 109.5(2)
C33 C30 C32 109.65(19)
Cl2 C34 Cl3 111.41(14)
Cl4 C35 Cl5 110.73(17)

loop_
_geom_bond_atom_site_label_1
_geom_bond_atom_site_label_2
_geom_bond_distance
Th1 Cl1 2.7535(5)
Th1 O1 2.2481(15)
Th1 O2 2.2522(16)
Th1 O3 2.2561(15)
Th1 N1 2.5757(19)
Th1 N2 2.5739(18)
Th1 N3 2.5667(19)
Th1 N4 2.8760(18)
O1 N1 1.450(2)
O2 N2 1.449(2)
O3 N3 1.447(2)
N1 C7 1.455(3)
N1 C8 1.516(3)
N2 C18 1.457(3)
N2 C19 1.516(3)
N3 C29 1.452(3)
N3 C30 1.520(3)
N4 C1 1.504(3)
N4 C12 1.493(3)
N4 C23 1.500(3)
C1 C2 1.507(3)
C2 C3 1.404(3)
C2 C7 1.401(3)
C3 C4 1.387(3)
C4 C5 1.397(4)
C5 C6 1.388(3)
C6 C7 1.396(3)
C8 C9 1.531(3)
C8 C10 1.531(3)
C8 C11 1.526(3)
C12 C13 1.514(3)
C13 C14 1.401(3)
C13 C18 1.395(3)
C14 C15 1.389(3)
C15 C16 1.389(4)
C16 C17 1.388(3)
C17 C18 1.400(3)
C19 C20 1.524(3)
C19 C21 1.531(3)
C19 C22 1.528(3)
C23 C24 1.504(3)
C24 C25 1.402(3)
C24 C29 1.401(3)
C25 C26 1.393(3)
C26 C27 1.391(3)
C27 C28 1.384(3)
C28 C29 1.398(3)
C30 C31 1.524(3)
C30 C32 1.535(3)
C30 C33 1.529(3)
C34 Cl2 1.761(3)
C34 Cl3 1.762(3)
C35 Cl4 1.762(3)
C35 Cl5 1.772(3)
